data_7222754
loop_
_publ_author_name
'Kniep, R.'
'Korte, L.'
'Mootz, D.'

_publ_section_title
;
 Phase relations in the system sulfur-chlorine and crystal structures of S
 Cl2 and S Cl4
;
_journal_name_full
;
Zeitschrift fuer Naturforschung, Teil B. Anorganische Chemie, Organische 
Chemie (33,1978-41,1986)
;
_journal_page_first 305
_journal_page_last 309
_journal_volume 39
_journal_year 1984
_chemical_formula_sum 'Cl2 S'
_chemical_name_systematic 'S Cl2'
_space_group_IT_number 19
_symmetry_space_group_name_Hall 'P 2ac 2ab'
_symmetry_space_group_name_H-M 'P 21 21 21'
_cell_angle_alpha 90
_cell_angle_beta 90
_cell_angle_gamma 90
_cell_formula_units_Z 8
_cell_length_a 4.0019
_cell_length_b 9.188
_cell_length_c 17.505
_cell_volume 643.649
_citation_journal_id_ASTM ZNBAD2
_cod_data_source_file Kniep_ZNBAD2_1984_635.cif
_cod_data_source_block Cl2S1
_cod_original_cell_volume 643.6494
_cod_original_formula_sum 'Cl2 S1'
_cod_database_code 7222754

loop_
_symmetry_equiv_pos_as_xyz
x,y,z
-x+1/2,-y,z+1/2
x+1/2,-y+1/2,-z
-x,y+1/2,-z+1/2

loop_
_atom_site_label
_atom_site_type_symbol
_atom_site_fract_x
_atom_site_fract_y
_atom_site_fract_z
_atom_site_occupancy
_atom_site_U_iso_or_equiv
S1 S+2 0.2142 0.29274 0.31636 1 0.0
S2 S+2 0.6265 0.28366 0.14277 1 0.0
Cl1 Cl-1 0.0191 0.2944 0.42268 1 0.0
Cl2 Cl-1 0.0504 0.48276 0.27277 1 0.0
Cl3 Cl-1 0.473 0.47267 0.09584 1 0.0
Cl4 Cl-1 0.4397 0.13556 0.07021 1 0.0
